data_4132460
loop_
_publ_author_name
'Messina, Marco S.'
'Stauber, Julia M.'
'Waddington, Mary A.'
'Rheingold, Arnold L.'
'Maynard, Heather D.'
'Spokoyny, Alexander M.'

_publ_section_title
;
 Organometallic Gold(III) Reagents for Cysteine Arylation.
;
_journal_issue 23
_journal_name_full 'Journal of the American Chemical Society'
_journal_page_first 7065
_journal_page_last 7069
_journal_paper_doi 10.1021/jacs.8b04115
_journal_volume 140
_journal_year 2018
_chemical_formula_moiety 'C68 H91 Au2 Cl2 N2 O2 P2, 3(F6 Sb), 2(C H2 Cl2)'
_chemical_formula_sum 'C70 H95 Au2 Cl6 F18 N2 O2 P2 Sb3'
_chemical_formula_weight 2372.30
_space_group_crystal_system triclinic
_space_group_IT_number 2
_space_group_name_Hall '-P 1'
_space_group_name_H-M_alt 'P -1'
_atom_sites_solution_hydrogens mixed
_atom_sites_solution_primary dual
_audit_creation_date 2017-12-21
_audit_creation_method
;
Olex2 1.2-beta
(compiled 2017.08.10 svn.r3458 for OlexSys, GUI svn.r5381)
;
_cell_angle_alpha 90.4650(10)
_cell_angle_beta 90.5830(10)
_cell_angle_gamma 94.1330(10)
_cell_formula_units_Z 1
_cell_length_a 10.3978(4)
_cell_length_b 10.8778(4)
_cell_length_c 17.7061(7)
_cell_measurement_reflns_used 8714
_cell_measurement_temperature 100
_cell_measurement_theta_max 28.247
_cell_measurement_theta_min 2.265
_cell_volume 1997.26(13)
_computing_cell_refinement 'SAINT V8.38A (?, 2016)'
_computing_data_collection 'APEX2 v2013.6-2 (Bruker, 2013)'
_computing_data_reduction 'SAINT V8.38A (?, 2016)'
_computing_molecular_graphics 'Olex2 (Dolomanov et al., 2009)'
_computing_publication_material 'Olex2 (Dolomanov et al., 2009)'
_computing_structure_refinement 'ShelXL (Sheldrick, 2015)'
_computing_structure_solution 'XT (Sheldrick, 2008)'
_diffrn_ambient_temperature 100.0
_diffrn_detector 'Bruker APEX CCD'
_diffrn_detector_area_resol_mean 8.0
_diffrn_detector_type 'CCD Area Detector'
_diffrn_measured_fraction_theta_full 1.000
_diffrn_measured_fraction_theta_max 0.998
_diffrn_measurement_device 'Kappa Four-Circle Diffractometer'
_diffrn_measurement_device_type 'Bruker APEX-II CCD'
_diffrn_measurement_method '\f and \w scans'
_diffrn_radiation_monochromator graphite
_diffrn_radiation_probe x-ray
_diffrn_radiation_type MoK\a
_diffrn_radiation_wavelength 0.71073
_diffrn_reflns_av_R_equivalents 0.0460
_diffrn_reflns_av_unetI/netI 0.0495
_diffrn_reflns_Laue_measured_fraction_full 1.000
_diffrn_reflns_Laue_measured_fraction_max 0.998
_diffrn_reflns_limit_h_max 13
_diffrn_reflns_limit_h_min -13
_diffrn_reflns_limit_k_max 14
_diffrn_reflns_limit_k_min -14
_diffrn_reflns_limit_l_max 23
_diffrn_reflns_limit_l_min -20
_diffrn_reflns_number 35922
_diffrn_reflns_point_group_measured_fraction_full 1.000
_diffrn_reflns_point_group_measured_fraction_max 0.998
_diffrn_reflns_theta_full 25.242
_diffrn_reflns_theta_max 28.297
_diffrn_reflns_theta_min 1.877
_diffrn_source 'sealed tube'
_diffrn_source_type fine-focus
_diffrn_standards_number 0
_exptl_absorpt_coefficient_mu 4.989
_exptl_absorpt_correction_T_max 0.7457
_exptl_absorpt_correction_T_min 0.6326
_exptl_absorpt_correction_type multi-scan
_exptl_absorpt_process_details
'SADABS-2016/2 (Bruker,2016/2) was used for absorption correction. wR2(int) was 0.0569 before and 0.0432 after correction. The Ratio of minimum to maximum transmission is 0.8483. The \l/2 correction factor is Not present.'
_exptl_crystal_colour colourless
_exptl_crystal_colour_primary colourless
_exptl_crystal_density_diffrn 1.972
_exptl_crystal_description plate
_exptl_crystal_F_000 1150
_exptl_crystal_size_max 0.25
_exptl_crystal_size_mid 0.2
_exptl_crystal_size_min 0.15
_refine_diff_density_max 1.184
_refine_diff_density_min -1.134
_refine_diff_density_rms 0.142
_refine_ls_extinction_method none
_refine_ls_goodness_of_fit_ref 1.010
_refine_ls_hydrogen_treatment mixed
_refine_ls_matrix_type full
_refine_ls_number_parameters 483
_refine_ls_number_reflns 9931
_refine_ls_number_restraints 3
_refine_ls_restrained_S_all 1.010
_refine_ls_R_factor_all 0.0411
_refine_ls_R_factor_gt 0.0294
_refine_ls_shift/su_max 0.001
_refine_ls_shift/su_mean 0.000
_refine_ls_structure_factor_coef Fsqd
_refine_ls_weighting_details 'w=1/[\s^2^(Fo^2^)+(0.0180P)^2^+1.6012P] where P=(Fo^2^+2Fc^2^)/3'
_refine_ls_weighting_scheme calc
_refine_ls_wR_factor_gt 0.0529
_refine_ls_wR_factor_ref 0.0560
_reflns_Friedel_coverage 0.000
_reflns_number_gt 8403
_reflns_number_total 9931
_reflns_threshold_expression 'I > 2\s(I)'
_cod_data_source_file ja8b04115_si_001.cif
_cod_data_source_block spok86_0m_a
_cod_depositor_comments
;
The following automatic conversions were performed:

data item '_diffrn_radiation_probe' value 'X-ray' was changed to
'x-ray' in accordance with the
/home/saulius/struct/COD-crude-data/automatic-downloads/DataCite-retrospective/ACS/depositions/lib/dictionaries/cif_core.dic
dictionary named 'cif_core.dic' version 2.4.2 last updated on
2011-04-26.

Automatic conversion script
Id: cif_fix_values 6909 2019-04-08 15:41:33Z antanas 
;
_cod_database_code 4132460
_shelx_shelxl_version_number 2016/6
_shelx_space_group_comment
;
The symmetry employed for this shelxl refinement is uniquely defined
by the following loop, which should always be used as a source of
symmetry information in preference to the above space-group names.
They are only intended as comments.
;
_shelx_estimated_absorpt_t_max 0.522
_shelx_estimated_absorpt_t_min 0.369
_olex2_refinement_description
;
1. Fixed Uiso
 At 1.2 times of:
  All C(H) groups, All C(H,H) groups, All O(H,H) groups
 At 1.5 times of:
  All C(H,H,H) groups
2. Restrained distances
 O1-H1A
 0.9 with sigma of 0.001
 O1-H1B = O1-H1A
 0.95 with sigma of 0.02
3. Others
 Fixed Sof: H1B(0.5)
4.a Ternary CH refined with riding coordinates:
 C30(H30), C21(H21), C17(H17), C32(H32), C24(H24), C28(H28)
4.b Secondary CH2 refined with riding coordinates:
 C35(H35A,H35B), C22(H22A,H22B), C16(H16A,H16B), C23(H23A,H23B), C33(H33A,
 H33B), C31(H31A,H31B), C29(H29A,H29B), C20(H20A,H20B), C18(H18A,H18B),
 C25(H25A,H25B), C27(H27A,H27B), C36(H36A,H36B), C34(H34A,H34B)
4.c Aromatic/amide H refined with riding coordinates:
 C7(H7), C11(H11), C14(H14), C13(H13), C5(H5), C6(H6), C10(H10), C4(H4)
4.d Idealised Me refined as rotating group:
 C2(H2A,H2B,H2C), C1(H1C,H1D,H1E)
;
_olex2_submission_special_instructions 'No special instructions were received'

loop_
_space_group_symop_operation_xyz
'x, y, z'
'-x, -y, -z'

loop_
_atom_site_label
_atom_site_type_symbol
_atom_site_fract_x
_atom_site_fract_y
_atom_site_fract_z
_atom_site_U_iso_or_equiv
_atom_site_adp_type
_atom_site_occupancy
_atom_site_site_symmetry_order
_atom_site_calc_flag
_atom_site_refinement_flags_posn
_atom_site_refinement_flags_adp
_atom_site_refinement_flags_occupancy
Au1 Au 0.43581(2) 0.36956(2) 0.36560(2) 0.00890(4) Uani 1 1 d . . .
Sb1 Sb 0.84447(2) 0.26893(2) 0.47715(2) 0.01948(6) Uani 1 1 d . . .
Sb2 Sb 0.000000 0.000000 0.000000 0.02460(9) Uani 1 2 d S T P
P1 P 0.34405(8) 0.31116(8) 0.25141(5) 0.00928(17) Uani 1 1 d . . .
Cl1 Cl 0.73508(10) 0.91564(8) 0.33842(6) 0.0258(2) Uani 1 1 d . . .
Cl2 Cl 0.55976(11) 0.74202(10) 0.14786(6) 0.0319(2) Uani 1 1 d . . .
Cl3 Cl 0.75339(12) 0.63452(11) 0.05585(6) 0.0408(3) Uani 1 1 d . . .
F6 F 0.9644(2) 0.2832(2) 0.55677(14) 0.0319(6) Uani 1 1 d . . .
F2 F 0.7790(2) 0.4204(2) 0.50555(15) 0.0312(6) Uani 1 1 d . . .
O1 O 0.5134(2) 0.4002(2) 0.47197(14) 0.0145(5) Uani 1 1 d D . .
H1A H 0.5993(6) 0.396(3) 0.469(2) 0.017 Uiso 1 1 d DR . .
H1B H 0.506(10) 0.472(5) 0.501(4) 0.017 Uiso 0.5 1 d DR . .
F4 F 0.7193(2) 0.2579(2) 0.39869(14) 0.0339(6) Uani 1 1 d . . .
F1 F 0.9016(2) 0.1159(2) 0.45064(15) 0.0366(6) Uani 1 1 d . . .
F3 F 0.7214(2) 0.1901(2) 0.54068(14) 0.0308(6) Uani 1 1 d . . .
F5 F 0.9606(2) 0.3510(3) 0.41227(16) 0.0444(7) Uani 1 1 d . . .
N1 N 0.3293(3) 0.2092(3) 0.41148(16) 0.0116(6) Uani 1 1 d . . .
C35 C 0.5792(3) 0.3617(3) 0.1786(2) 0.0153(7) Uani 1 1 d . . .
H35A H 0.616153 0.381934 0.229367 0.018 Uiso 1 1 calc R . .
H35B H 0.545754 0.437351 0.157596 0.018 Uiso 1 1 calc R . .
C22 C 0.3046(3) 0.5347(3) 0.1805(2) 0.0127(7) Uani 1 1 d . . .
H22A H 0.349280 0.508316 0.134683 0.015 Uiso 1 1 calc R . .
H22B H 0.370348 0.570569 0.216750 0.015 Uiso 1 1 calc R . .
F8 F -0.0578(3) -0.0488(3) 0.09412(17) 0.0736(11) Uani 1 1 d . . .
C9 C 0.5296(3) 0.5362(3) 0.34026(19) 0.0130(7) Uani 1 1 d . . .
C2 C 0.4230(3) 0.1262(3) 0.4454(2) 0.0169(8) Uani 1 1 d . . .
H2A H 0.476131 0.094027 0.405493 0.025 Uiso 1 1 calc GR . .
H2B H 0.375536 0.057520 0.470800 0.025 Uiso 1 1 calc GR . .
H2C H 0.478506 0.172929 0.482237 0.025 Uiso 1 1 calc GR . .
C16 C 0.1291(3) 0.3663(3) 0.1583(2) 0.0127(7) Uani 1 1 d . . .
H16A H 0.173359 0.337621 0.112829 0.015 Uiso 1 1 calc R . .
H16B H 0.079901 0.294550 0.180712 0.015 Uiso 1 1 calc R . .
F9 F -0.1691(3) -0.0237(4) -0.0334(2) 0.0871(13) Uani 1 1 d . . .
C23 C 0.1558(3) 0.4624(3) 0.28672(19) 0.0136(7) Uani 1 1 d . . .
H23A H 0.106895 0.389866 0.308370 0.016 Uiso 1 1 calc R . .
H23B H 0.217727 0.497076 0.325526 0.016 Uiso 1 1 calc R . .
C33 C 0.4129(3) 0.2294(3) 0.10612(19) 0.0135(7) Uani 1 1 d . . .
H33A H 0.377921 0.303340 0.083722 0.016 Uiso 1 1 calc R . .
H33B H 0.341636 0.164421 0.109884 0.016 Uiso 1 1 calc R . .
C7 C 0.1699(3) 0.1020(3) 0.2281(2) 0.0157(8) Uani 1 1 d . . .
H7 H 0.171723 0.122175 0.176026 0.019 Uiso 1 1 calc R . .
C26 C 0.4687(3) 0.2611(3) 0.1852(2) 0.0121(7) Uani 1 1 d . . .
C30 C 0.6846(3) 0.3171(3) 0.1270(2) 0.0183(8) Uani 1 1 d . . .
H30 H 0.755696 0.383602 0.122763 0.022 Uiso 1 1 calc R . .
C31 C 0.6281(4) 0.2858(3) 0.0481(2) 0.0187(8) Uani 1 1 d . . .
H31A H 0.594204 0.359964 0.025420 0.022 Uiso 1 1 calc R . .
H31B H 0.696158 0.257334 0.014791 0.022 Uiso 1 1 calc R . .
C11 C 0.7253(3) 0.6669(3) 0.3299(2) 0.0166(8) Uani 1 1 d . . .
H11 H 0.815957 0.676164 0.323098 0.020 Uiso 1 1 calc R . .
C15 C 0.2297(3) 0.4229(3) 0.21612(19) 0.0109(7) Uani 1 1 d . . .
C14 C 0.4612(3) 0.6407(3) 0.34949(19) 0.0114(7) Uani 1 1 d . . .
H14 H 0.370761 0.631452 0.357187 0.014 Uiso 1 1 calc R . .
C13 C 0.5229(3) 0.7577(3) 0.3476(2) 0.0147(7) Uani 1 1 d . . .
H13 H 0.475300 0.828563 0.352966 0.018 Uiso 1 1 calc R . .
C1 C 0.2484(3) 0.2601(3) 0.4722(2) 0.0166(8) Uani 1 1 d . . .
H1C H 0.304074 0.307896 0.508375 0.025 Uiso 1 1 calc GR . .
H1D H 0.201217 0.192068 0.498347 0.025 Uiso 1 1 calc GR . .
H1E H 0.186888 0.313563 0.449504 0.025 Uiso 1 1 calc GR . .
C21 C 0.2095(3) 0.6323(3) 0.1596(2) 0.0173(8) Uani 1 1 d . . .
H21 H 0.258344 0.705866 0.137588 0.021 Uiso 1 1 calc R . .
C5 C 0.0912(4) -0.0289(3) 0.3284(2) 0.0205(8) Uani 1 1 d . . .
H5 H 0.037361 -0.097347 0.345038 0.025 Uiso 1 1 calc R . .
C17 C 0.0366(3) 0.4650(3) 0.1362(2) 0.0156(8) Uani 1 1 d . . .
H17 H -0.027742 0.428905 0.098285 0.019 Uiso 1 1 calc R . .
C6 C 0.0921(4) 0.0020(3) 0.2524(2) 0.0202(8) Uani 1 1 d . . .
H6 H 0.039371 -0.045515 0.217277 0.024 Uiso 1 1 calc R . .
C10 C 0.6623(3) 0.5498(3) 0.33197(19) 0.0133(7) Uani 1 1 d . . .
H10 H 0.710214 0.479028 0.327663 0.016 Uiso 1 1 calc R . .
C32 C 0.5194(4) 0.1842(3) 0.0555(2) 0.0169(8) Uani 1 1 d . . .
H32 H 0.482431 0.162942 0.004283 0.020 Uiso 1 1 calc R . .
C29 C 0.7385(4) 0.2023(4) 0.1617(2) 0.0226(9) Uani 1 1 d . . .
H29A H 0.807933 0.173653 0.129582 0.027 Uiso 1 1 calc R . .
H29B H 0.775270 0.222599 0.212439 0.027 Uiso 1 1 calc R . .
C20 C 0.1388(4) 0.6715(3) 0.2305(2) 0.0236(9) Uani 1 1 d . . .
H20A H 0.202061 0.707416 0.268214 0.028 Uiso 1 1 calc R . .
H20B H 0.079207 0.735142 0.217304 0.028 Uiso 1 1 calc R . .
C24 C 0.0627(3) 0.5597(3) 0.2643(2) 0.0187(8) Uani 1 1 d . . .
H24 H 0.016164 0.586215 0.310136 0.022 Uiso 1 1 calc R . .
C18 C -0.0346(3) 0.5047(4) 0.2064(2) 0.0206(8) Uani 1 1 d . . .
H18A H -0.095888 0.566548 0.192576 0.025 Uiso 1 1 calc R . .
H18B H -0.084203 0.432604 0.228191 0.025 Uiso 1 1 calc R . .
C25 C 0.1119(3) 0.5770(3) 0.1013(2) 0.0181(8) Uani 1 1 d . . .
H25A H 0.157286 0.551208 0.055575 0.022 Uiso 1 1 calc R . .
H25B H 0.051767 0.639281 0.086476 0.022 Uiso 1 1 calc R . .
C4 C 0.1677(3) 0.0388(3) 0.3796(2) 0.0176(8) Uani 1 1 d . . .
H4 H 0.166811 0.016894 0.431454 0.021 Uiso 1 1 calc R . .
C3 C 0.2460(3) 0.1390(3) 0.3556(2) 0.0134(7) Uani 1 1 d . . .
C8 C 0.2463(3) 0.1742(3) 0.2802(2) 0.0136(7) Uani 1 1 d . . .
C27 C 0.5235(4) 0.1445(3) 0.2199(2) 0.0177(8) Uani 1 1 d . . .
H27A H 0.559467 0.163942 0.270939 0.021 Uiso 1 1 calc R . .
H27B H 0.453813 0.078078 0.224500 0.021 Uiso 1 1 calc R . .
F7 F -0.0224(4) 0.1600(3) 0.0284(3) 0.1134(19) Uani 1 1 d . . .
C12 C 0.6558(3) 0.7697(3) 0.3379(2) 0.0149(7) Uani 1 1 d . . .
C36 C 0.7161(4) 0.7618(4) 0.1118(3) 0.0335(11) Uani 1 1 d . . .
H36A H 0.778842 0.772631 0.154152 0.040 Uiso 1 1 calc R . .
H36B H 0.723778 0.837416 0.080894 0.040 Uiso 1 1 calc R . .
C34 C 0.5725(4) 0.0697(3) 0.0899(2) 0.0238(9) Uani 1 1 d . . .
H34A H 0.502292 0.003799 0.094476 0.029 Uiso 1 1 calc R . .
H34B H 0.639399 0.039043 0.056661 0.029 Uiso 1 1 calc R . .
C28 C 0.6306(4) 0.1013(4) 0.1678(2) 0.0233(9) Uani 1 1 d . . .
H28 H 0.666045 0.026107 0.189650 0.028 Uiso 1 1 calc R . .

loop_
_atom_site_aniso_label
_atom_site_aniso_U_11
_atom_site_aniso_U_22
_atom_site_aniso_U_33
_atom_site_aniso_U_23
_atom_site_aniso_U_13
_atom_site_aniso_U_12
Au1 0.01088(7) 0.00922(6) 0.00655(6) -0.00135(4) -0.00127(5) 0.00066(5)
Sb1 0.01389(13) 0.02334(14) 0.02205(15) 0.00806(11) 0.00429(11) 0.00557(10)
Sb2 0.01618(19) 0.0398(2) 0.0158(2) -0.01260(17) 0.00468(15) -0.01155(16)
P1 0.0114(4) 0.0096(4) 0.0066(4) -0.0006(3) -0.0010(3) -0.0013(3)
Cl1 0.0273(5) 0.0161(5) 0.0323(6) 0.0048(4) -0.0050(4) -0.0096(4)
Cl2 0.0353(6) 0.0376(6) 0.0213(5) 0.0066(5) 0.0028(5) -0.0086(5)
Cl3 0.0486(7) 0.0515(7) 0.0247(6) 0.0041(5) -0.0081(5) 0.0213(6)
F6 0.0275(13) 0.0398(15) 0.0290(14) 0.0055(11) -0.0061(11) 0.0069(11)
F2 0.0237(13) 0.0202(12) 0.0502(17) 0.0017(11) -0.0027(12) 0.0056(10)
O1 0.0177(13) 0.0164(13) 0.0095(13) -0.0021(10) -0.0042(11) 0.0029(11)
F4 0.0275(13) 0.0431(15) 0.0318(15) 0.0033(12) -0.0051(11) 0.0086(11)
F1 0.0349(15) 0.0379(15) 0.0397(16) -0.0052(12) 0.0033(12) 0.0205(12)
F3 0.0235(13) 0.0291(13) 0.0405(16) 0.0139(11) 0.0146(11) 0.0036(10)
F5 0.0263(14) 0.0659(19) 0.0417(17) 0.0293(14) 0.0128(12) 0.0028(13)
N1 0.0139(15) 0.0126(14) 0.0084(15) 0.0014(11) -0.0007(12) 0.0010(11)
C35 0.0155(18) 0.0154(18) 0.0148(19) -0.0066(14) -0.0011(15) 0.0008(14)
C22 0.0134(17) 0.0130(17) 0.0117(18) 0.0001(14) -0.0007(14) 0.0017(13)
F8 0.059(2) 0.127(3) 0.0257(17) 0.0031(18) 0.0059(15) -0.053(2)
C9 0.0174(18) 0.0134(17) 0.0080(17) -0.0031(14) 0.0005(14) 0.0007(14)
C2 0.0179(19) 0.0156(18) 0.017(2) 0.0046(15) -0.0040(15) 0.0023(15)
C16 0.0111(17) 0.0166(18) 0.0102(18) 0.0004(14) -0.0017(14) 0.0007(14)
F9 0.0261(17) 0.169(4) 0.061(2) 0.001(2) -0.0083(16) -0.028(2)
C23 0.0131(18) 0.0199(18) 0.0081(17) -0.0008(14) -0.0003(14) 0.0025(14)
C33 0.0151(18) 0.0161(18) 0.0092(18) -0.0031(14) -0.0046(14) 0.0014(14)
C7 0.0186(19) 0.0158(18) 0.0123(19) -0.0003(14) -0.0014(15) -0.0017(14)
C26 0.0163(18) 0.0106(16) 0.0099(17) -0.0016(13) 0.0006(14) 0.0056(13)
C30 0.0121(18) 0.026(2) 0.017(2) -0.0061(16) 0.0001(15) 0.0023(15)
C31 0.021(2) 0.024(2) 0.0119(19) -0.0009(15) 0.0055(16) 0.0085(16)
C11 0.0143(18) 0.0222(19) 0.0129(19) -0.0029(15) 0.0018(15) -0.0011(15)
C15 0.0091(16) 0.0119(16) 0.0118(18) 0.0010(13) 0.0004(14) 0.0011(13)
C14 0.0129(17) 0.0151(17) 0.0061(17) -0.0023(13) -0.0005(13) 0.0003(13)
C13 0.0200(19) 0.0129(17) 0.0112(18) 0.0014(14) -0.0020(15) 0.0014(14)
C1 0.0162(19) 0.023(2) 0.0103(18) 0.0000(15) 0.0042(15) 0.0017(15)
C21 0.0199(19) 0.0132(18) 0.019(2) 0.0063(15) -0.0032(16) 0.0032(14)
C5 0.023(2) 0.0123(18) 0.026(2) 0.0051(16) -0.0008(17) -0.0048(15)
C17 0.0103(17) 0.0226(19) 0.0136(19) 0.0003(15) -0.0025(14) 0.0011(14)
C6 0.024(2) 0.0131(18) 0.022(2) -0.0016(15) -0.0052(17) -0.0075(15)
C10 0.0135(18) 0.0170(18) 0.0095(18) -0.0039(14) -0.0011(14) 0.0022(14)
C32 0.024(2) 0.0185(19) 0.0088(18) -0.0077(14) -0.0003(15) 0.0044(15)
C29 0.020(2) 0.033(2) 0.016(2) -0.0081(17) -0.0006(16) 0.0133(17)
C20 0.027(2) 0.0167(19) 0.028(2) -0.0037(17) -0.0080(18) 0.0118(16)
C24 0.0144(19) 0.028(2) 0.0144(19) -0.0072(16) -0.0019(15) 0.0097(16)
C18 0.0150(19) 0.031(2) 0.016(2) -0.0024(17) -0.0005(16) 0.0058(16)
C25 0.0159(19) 0.022(2) 0.017(2) 0.0013(16) -0.0001(15) 0.0047(15)
C4 0.0181(19) 0.0181(19) 0.016(2) 0.0040(15) 0.0005(16) 0.0000(15)
C3 0.0126(17) 0.0135(17) 0.0142(19) -0.0001(14) -0.0021(14) 0.0018(13)
C8 0.0133(17) 0.0131(17) 0.0147(19) 0.0004(14) 0.0019(14) 0.0021(14)
C27 0.027(2) 0.0158(18) 0.0115(19) 0.0014(15) -0.0019(16) 0.0085(15)
F7 0.109(3) 0.055(2) 0.174(5) -0.038(3) 0.086(3) -0.018(2)
C12 0.0202(19) 0.0144(17) 0.0092(18) 0.0002(14) -0.0046(15) -0.0042(14)
C36 0.028(2) 0.026(2) 0.046(3) 0.007(2) -0.006(2) -0.0032(18)
C34 0.035(2) 0.019(2) 0.018(2) -0.0079(16) 0.0027(18) 0.0108(17)
C28 0.030(2) 0.025(2) 0.017(2) -0.0001(16) -0.0013(17) 0.0197(18)

loop_
_atom_type_symbol
_atom_type_description
_atom_type_scat_dispersion_real
_atom_type_scat_dispersion_imag
_atom_type_scat_source
C C 0.0033 0.0016 'International Tables Vol C Tables 4.2.6.8 and 6.1.1.4'
H H 0.0000 0.0000 'International Tables Vol C Tables 4.2.6.8 and 6.1.1.4'
Au Au -2.0133 8.8022 'International Tables Vol C Tables 4.2.6.8 and 6.1.1.4'
Cl Cl 0.1484 0.1585 'International Tables Vol C Tables 4.2.6.8 and 6.1.1.4'
F F 0.0171 0.0103 'International Tables Vol C Tables 4.2.6.8 and 6.1.1.4'
N N 0.0061 0.0033 'International Tables Vol C Tables 4.2.6.8 and 6.1.1.4'
O O 0.0106 0.0060 'International Tables Vol C Tables 4.2.6.8 and 6.1.1.4'
P P 0.1023 0.0942 'International Tables Vol C Tables 4.2.6.8 and 6.1.1.4'
Sb Sb -0.5866 1.5461 'International Tables Vol C Tables 4.2.6.8 and 6.1.1.4'

loop_
_geom_angle_atom_site_label_1
_geom_angle_atom_site_label_2
_geom_angle_atom_site_label_3
_geom_angle
_geom_angle_site_symmetry_1
_geom_angle_site_symmetry_3
O1 Au1 P1 173.07(7) . .
O1 Au1 N1 87.15(10) . .
N1 Au1 P1 86.40(8) . .
C9 Au1 P1 101.81(10) . .
C9 Au1 O1 84.89(12) . .
C9 Au1 N1 169.70(12) . .
F6 Sb1 F2 90.65(11) . .
F6 Sb1 F4 177.94(10) . .
F6 Sb1 F3 90.64(11) . .
F4 Sb1 F2 87.52(11) . .
F1 Sb1 F6 90.33(11) . .
F1 Sb1 F2 177.26(10) . .
F1 Sb1 F4 91.45(11) . .
F1 Sb1 F3 89.62(11) . .
F3 Sb1 F2 87.81(10) . .
F3 Sb1 F4 88.35(11) . .
F5 Sb1 F6 91.31(11) . .
F5 Sb1 F2 90.51(11) . .
F5 Sb1 F4 89.65(11) . .
F5 Sb1 F1 92.03(12) . .
F5 Sb1 F3 177.44(11) . .
F8 Sb2 F8 180.0 2 .
F8 Sb2 F9 92.64(15) . 2
F8 Sb2 F9 87.37(15) . .
F8 Sb2 F9 92.63(15) 2 .
F8 Sb2 F9 87.36(15) 2 2
F9 Sb2 F9 180.0 2 .
F7 Sb2 F8 88.24(19) 2 2
F7 Sb2 F8 88.23(19) . .
F7 Sb2 F8 91.76(19) 2 .
F7 Sb2 F8 91.76(19) . 2
F7 Sb2 F9 88.3(2) . 2
F7 Sb2 F9 91.7(2) . .
F7 Sb2 F9 88.3(2) 2 .
F7 Sb2 F9 91.7(2) 2 2
F7 Sb2 F7 180.0 2 .
C26 P1 Au1 110.58(11) . .
C26 P1 C15 117.88(15) . .
C15 P1 Au1 112.54(11) . .
C8 P1 Au1 99.65(12) . .
C8 P1 C26 107.74(15) . .
C8 P1 C15 106.62(15) . .
C2 N1 Au1 108.8(2) . .
C1 N1 Au1 104.4(2) . .
C1 N1 C2 110.0(3) . .
C3 N1 Au1 114.0(2) . .
C3 N1 C2 109.5(3) . .
C3 N1 C1 110.0(3) . .
C26 C35 C30 110.0(3) . .
C15 C22 C21 109.3(3) . .
C14 C9 Au1 117.2(2) . .
C10 C9 Au1 121.8(3) . .
C10 C9 C14 119.3(3) . .
C17 C16 C15 109.0(3) . .
C24 C23 C15 109.4(3) . .
C26 C33 C32 109.6(3) . .
C6 C7 C8 120.3(3) . .
C35 C26 P1 110.4(2) . .
C35 C26 C33 109.3(3) . .
C35 C26 C27 108.5(3) . .
C33 C26 P1 112.3(2) . .
C33 C26 C27 109.4(3) . .
C27 C26 P1 106.8(2) . .
C31 C30 C35 110.0(3) . .
C29 C30 C35 109.0(3) . .
C29 C30 C31 109.9(3) . .
C32 C31 C30 108.7(3) . .
C12 C11 C10 119.9(3) . .
C22 C15 P1 110.2(2) . .
C22 C15 C16 109.2(3) . .
C22 C15 C23 110.8(3) . .
C16 C15 P1 113.7(2) . .
C23 C15 P1 105.2(2) . .
C23 C15 C16 107.7(3) . .
C13 C14 C9 121.1(3) . .
C14 C13 C12 118.8(3) . .
C20 C21 C22 109.7(3) . .
C25 C21 C22 109.1(3) . .
C25 C21 C20 109.7(3) . .
C4 C5 C6 120.5(3) . .
C18 C17 C16 109.2(3) . .
C18 C17 C25 110.1(3) . .
C25 C17 C16 110.4(3) . .
C7 C6 C5 119.8(3) . .
C9 C10 C11 120.1(3) . .
C31 C32 C33 109.8(3) . .
C34 C32 C33 109.6(3) . .
C34 C32 C31 109.7(3) . .
C28 C29 C30 109.2(3) . .
C24 C20 C21 109.9(3) . .
C20 C24 C23 109.6(3) . .
C18 C24 C23 109.5(3) . .
C18 C24 C20 109.6(3) . .
C24 C18 C17 109.3(3) . .
C21 C25 C17 108.9(3) . .
C5 C4 C3 119.9(4) . .
C4 C3 N1 119.0(3) . .
C4 C3 C8 120.9(3) . .
C8 C3 N1 120.1(3) . .
C7 C8 P1 121.8(3) . .
C3 C8 P1 119.7(3) . .
C3 C8 C7 118.4(3) . .
C28 C27 C26 108.8(3) . .
C11 C12 Cl1 119.9(3) . .
C11 C12 C13 120.8(3) . .
C13 C12 Cl1 119.3(3) . .
Cl2 C36 Cl3 111.5(2) . .
C28 C34 C32 109.7(3) . .
C29 C28 C27 109.9(3) . .
C29 C28 C34 110.3(3) . .
C34 C28 C27 109.0(3) . .

loop_
_geom_bond_atom_site_label_1
_geom_bond_atom_site_label_2
_geom_bond_distance
_geom_bond_site_symmetry_2
Au1 P1 2.2922(9) .
Au1 O1 2.057(2) .
Au1 N1 2.166(3) .
Au1 C9 2.051(3) .
Sb1 F6 1.871(2) .
Sb1 F2 1.894(2) .
Sb1 F4 1.891(2) .
Sb1 F1 1.866(2) .
Sb1 F3 1.878(2) .
Sb1 F5 1.861(2) .
Sb2 F8 1.847(3) .
Sb2 F8 1.847(3) 2
Sb2 F9 1.849(3) .
Sb2 F9 1.849(3) 2
Sb2 F7 1.839(3) 2
Sb2 F7 1.839(3) .
P1 C26 1.864(3) .
P1 C15 1.867(3) .
P1 C8 1.821(4) .
Cl1 C12 1.736(4) .
Cl2 C36 1.752(4) .
Cl3 C36 1.764(5) .
N1 C2 1.500(4) .
N1 C1 1.498(4) .
N1 C3 1.479(4) .
C35 C26 1.535(5) .
C35 C30 1.537(5) .
C22 C15 1.539(5) .
C22 C21 1.547(5) .
C9 C14 1.393(5) .
C9 C10 1.386(5) .
C16 C15 1.548(5) .
C16 C17 1.543(5) .
C23 C15 1.548(5) .
C23 C24 1.536(5) .
C33 C26 1.537(5) .
C33 C32 1.538(5) .
C7 C6 1.383(5) .
C7 C8 1.407(5) .
C26 C27 1.556(5) .
C30 C31 1.537(5) .
C30 C29 1.535(5) .
C31 C32 1.530(5) .
C11 C10 1.391(5) .
C11 C12 1.381(5) .
C14 C13 1.384(5) .
C13 C12 1.392(5) .
C21 C20 1.535(5) .
C21 C25 1.529(5) .
C5 C6 1.388(5) .
C5 C4 1.373(5) .
C17 C18 1.529(5) .
C17 C25 1.537(5) .
C32 C34 1.527(5) .
C29 C28 1.517(6) .
C20 C24 1.531(5) .
C24 C18 1.522(5) .
C4 C3 1.386(5) .
C3 C8 1.392(5) .
C27 C28 1.550(5) .
C34 C28 1.526(5) .
